data_1571317
loop_
_publ_author_name
'Jori, Nadir'
'Moreno, Juan J.'
'Shivaraam, R. A. Keerthi'
'Rajeshkumar, Thayalan'
'Scopelliti, Rosario'
'Maron, Laurent'
'Campos, Jes&#xfa;s'
'Mazzanti, Marinella'

_publ_section_title
;
 Iron promoted end-on dinitrogen-bridging in heterobimetallic complexes of
 uranium and lanthanides.
;
_journal_issue 18
_journal_name_full 'Chemical science'
_journal_page_first 6842
_journal_page_last 6852
_journal_paper_doi 10.1039/d4sc01050g
_journal_volume 15
_journal_year 2024
_chemical_formula_moiety 'C52 H132 Fe2 N6 P8 Si4 Sm, 0.5(C6 H14)'
_chemical_formula_sum 'C55 H139 Fe2 N6 P8 Si4 Sm'
_chemical_formula_weight 1506.88
_space_group_crystal_system monoclinic
_space_group_IT_number 14
_space_group_name_Hall '-P 2ybc'
_space_group_name_H-M_alt 'P 1 21/c 1'
_atom_sites_solution_hydrogens geom
_atom_sites_solution_primary iterative
_atom_sites_solution_secondary difmap
_audit_creation_date 2023-11-03
_audit_creation_method
;
Olex2 1.5
(compiled 2023.08.24 svn.re1ec1418 for OlexSys, GUI svn.r6817)
;
_audit_update_record
;
2024-02-01 deposited with the CCDC.	2024-04-02 downloaded from the CCDC.
;
_cell_angle_alpha 90
_cell_angle_beta 97.369(4)
_cell_angle_gamma 90
_cell_formula_units_Z 4
_cell_length_a 11.4532(5)
_cell_length_b 29.5233(9)
_cell_length_c 23.5755(8)
_cell_measurement_reflns_used 3549
_cell_measurement_temperature 140.00(10)
_cell_measurement_theta_max 72.4330
_cell_measurement_theta_min 3.5030
_cell_volume 7905.9(5)
_computing_cell_refinement 'CrysAlisPro 1.171.43.94a (Rigaku OD, 2023)'
_computing_data_collection 'CrysAlisPro system (CCD 43.94a 64-bit (release 20-10-2023))'
_computing_data_reduction 'CrysAlisPro 1.171.43.94a (Rigaku OD, 2023)'
_computing_molecular_graphics 'Olex2 1.5 (Dolomanov et al., 2009)'
_computing_publication_material 'Olex2 1.5 (Dolomanov et al., 2009)'
_computing_structure_refinement 'SHELXL 2019/3 (Sheldrick, 2015)'
_computing_structure_solution 'olex2.solve 1.5 (Bourhis et al., 2015)'
_diffrn_ambient_environment N~2~
_diffrn_ambient_temperature 140.00(10)
_diffrn_detector 'CCD plate'
_diffrn_detector_area_resol_mean 5.2817
_diffrn_detector_type AtlasS2
_diffrn_measured_fraction_theta_full 0.999
_diffrn_measured_fraction_theta_max 0.972
_diffrn_measurement_details
;
List of Runs (angles in degrees, time in seconds):

  # Type    Start    End  Width  t~exp~   \w     \q     \k     \f   Frames
#--------------------------------------------------------------------------
  1  \w    -71.00  -4.00   1.00   10.00    --  -41.04 100.00-151.00   67
  2  \w     38.00  81.00   1.00   10.00    --   41.04-100.00 103.00   43
  3  \w    105.00 148.00   1.00   40.00    --  105.15 100.00-151.00   43
  4  \w     41.00  67.00   1.00   40.00    --  105.15-100.00 103.00   26
  5  \w   -113.00 -17.00   1.00   10.00    --  -41.04 -38.00 -90.00   96
  6  \w    -66.00  33.00   1.00   10.00    --  -41.04  38.00  90.00   99
  7  \w      9.00  35.00   1.00   10.00    --   41.04 -99.00-120.00   26
  8  \w     34.00 123.00   1.00   40.00    --  105.15 -61.00 120.00   89
  9  \w     33.00  88.00   1.00   40.00    --  105.15-111.00 150.00   55
 10  \w     91.00 163.00   1.00   40.00    --  105.15  45.00   0.00   72
 11  \w     78.00 103.00   1.00   40.00    --  105.15-111.00-180.00   25
 12  \w     79.00 172.00   1.00   40.00    --  105.15  45.00 -90.00   93
 13  \w     49.00 128.00   1.00   40.00    --  105.15 -61.00-120.00   79
;
_diffrn_measurement_device 'four-circle diffractometer'
_diffrn_measurement_device_type 'SuperNova, Dual, Cu at home/near, AtlasS2'
_diffrn_measurement_method '\w scans'
_diffrn_orient_matrix_type 'CrysAlisPro convention (1999,Acta A55,543-557)'
_diffrn_orient_matrix_UB_11 0.0079433000
_diffrn_orient_matrix_UB_12 -0.0453103000
_diffrn_orient_matrix_UB_13 0.0326885000
_diffrn_orient_matrix_UB_21 -0.0742114000
_diffrn_orient_matrix_UB_22 0.0200802000
_diffrn_orient_matrix_UB_23 0.0439671000
_diffrn_orient_matrix_UB_31 -0.1132724000
_diffrn_orient_matrix_UB_32 -0.0163485000
_diffrn_orient_matrix_UB_33 -0.0365576000
_diffrn_radiation_monochromator mirror
_diffrn_radiation_probe x-ray
_diffrn_radiation_type 'Cu K\a'
_diffrn_radiation_wavelength 1.54184
_diffrn_reflns_av_R_equivalents 0.1009
_diffrn_reflns_av_unetI/netI 0.1287
_diffrn_reflns_Laue_measured_fraction_full 0.999
_diffrn_reflns_Laue_measured_fraction_max 0.972
_diffrn_reflns_limit_h_max 6
_diffrn_reflns_limit_h_min -14
_diffrn_reflns_limit_k_max 36
_diffrn_reflns_limit_k_min -35
_diffrn_reflns_limit_l_max 29
_diffrn_reflns_limit_l_min -28
_diffrn_reflns_number 37561
_diffrn_reflns_point_group_measured_fraction_full 0.999
_diffrn_reflns_point_group_measured_fraction_max 0.972
_diffrn_reflns_theta_full 67.684
_diffrn_reflns_theta_max 72.923
_diffrn_reflns_theta_min 2.994
_diffrn_source 'micro-focus sealed X-ray tube'
_diffrn_source_type 'SuperNova (Cu) X-ray Source'
_exptl_absorpt_coefficient_mu 10.776
_exptl_absorpt_correction_T_max 0.638
_exptl_absorpt_correction_T_min 0.295
_exptl_absorpt_correction_type analytical
_exptl_absorpt_process_details
;
CrysAlisPro 1.171.43.94a (Rigaku Oxford Diffraction, 2023)
Analytical numeric absorption correction using a multifaceted crystal
model based on expressions derived by R.C. Clark & J.S. Reid.
(Clark, R. C. & Reid, J. S. (1995). Acta Cryst. A51, 887-897)
Empirical absorption correction using spherical harmonics,
implemented in SCALE3 ABSPACK scaling algorithm.
;
_exptl_crystal_colour 'clear dark green'
_exptl_crystal_density_diffrn 1.266
_exptl_crystal_description irregular
_exptl_crystal_F_000 3204
_exptl_crystal_size_max 0.215
_exptl_crystal_size_mid 0.072
_exptl_crystal_size_min 0.055
_refine_diff_density_max 0.992
_refine_diff_density_min -0.594
_refine_diff_density_rms 0.098
_refine_ls_extinction_method none
_refine_ls_goodness_of_fit_ref 0.976
_refine_ls_hydrogen_treatment constr
_refine_ls_matrix_type full
_refine_ls_number_parameters 714
_refine_ls_number_reflns 15331
_refine_ls_number_restraints 0
_refine_ls_restrained_S_all 0.976
_refine_ls_R_factor_all 0.1143
_refine_ls_R_factor_gt 0.0585
_refine_ls_shift/su_max 0.001
_refine_ls_shift/su_mean 0.000
_refine_ls_structure_factor_coef Fsqd
_refine_ls_weighting_details 'w=1/[\s^2^(Fo^2^)+(0.0252P)^2^] where P=(Fo^2^+2Fc^2^)/3'
_refine_ls_weighting_scheme calc
_refine_ls_wR_factor_gt 0.1030
_refine_ls_wR_factor_ref 0.1237
_reflns_Friedel_coverage 0.000
_reflns_number_gt 9347
_reflns_number_total 15331
_reflns_threshold_expression 'I > 2\s(I)'
_cod_data_source_file d4sc01050g2.cif
_cod_data_source_block nj1144
_cod_depositor_comments 'Adding full bibliography for 1571317--1571325.cif.'
_cod_database_code 1571317
_shelx_shelxl_version_number 2019/3
_chemical_oxdiff_formula 'C55 H139 N6 P8 Si4 Fe2 Sm1'
_shelx_space_group_comment
;
The symmetry employed for this shelxl refinement is uniquely defined
by the following loop, which should always be used as a source of
symmetry information in preference to the above space-group names.
They are only intended as comments.
;
_shelx_estimated_absorpt_t_max 0.589
_shelx_estimated_absorpt_t_min 0.205
_olex2_refinement_description
;
1. Fixed Uiso
 At 1.2 times of:
  All C(H,H) groups
 At 1.5 times of:
  All C(H,H,H) groups
2.a Secondary CH2 refined with riding coordinates:
 C2(H2A,H2B), C4(H4A,H4B), C5(H5A,H5B), C6(H6A,H6B), C7(H7A,H7B), C9(H9A,H9B),
 C12(H12A,H12B), C13(H13A,H13B), C15(H15A,H15B), C16(H16A,H16B), C17(H17A,H17B),
  C19(H19A,H19B), C34(H34A,H34B), C35(H35A,H35B), C37(H37A,H37B), C38(H38A,
 H38B), C40(H40A,H40B), C41(H41A,H41B), C43(H43A,H43B), C45(H45A,H45B),
 C47(H47A,H47B), C48(H48A,H48B), C49(H49A,H49B), C51(H51A,H51B), C54(H54A,H54B),
  C55(H55A,H55B)
2.b Idealised Me refined as rotating group:
 C1(H1A,H1B,H1C), C3(H3A,H3B,H3C), C8(H8A,H8B,H8C), C10(H10A,H10B,H10C),
 C11(H11A,H11B,H11C), C14(H14A,H14B,H14C), C18(H18A,H18B,H18C), C20(H20A,H20B,
 H20C), C21(H21A,H21B,H21C), C22(H22A,H22B,H22C), C23(H23A,H23B,H23C), C24(H24A,
 H24B,H24C), C25(H25A,H25B,H25C), C26(H26A,H26B,H26C), C27(H27A,H27B,H27C),
 C28(H28A,H28B,H28C), C29(H29A,H29B,H29C), C30(H30A,H30B,H30C), C31(H31A,H31B,
 H31C), C32(H32A,H32B,H32C), C33(H33A,H33B,H33C), C36(H36A,H36B,H36C), C39(H39A,
 H39B,H39C), C42(H42A,H42B,H42C), C44(H44A,H44B,H44C), C46(H46A,H46B,H46C),
 C50(H50A,H50B,H50C), C52(H52A,H52B,H52C), C53(H53A,H53B,H53C)
;
_olex2_date_sample_data_collection 2023-10-31
_olex2_submission_special_instructions 'No special instructions were received'
_oxdiff_exptl_absorpt_empirical_details
;
Empirical correction (ABSPACK) includes:
- Absorption correction using spherical harmonics
- Frame scaling
- Detector area scaling
- B-factor correction
;
_oxdiff_exptl_absorpt_empirical_full_max 1.920
_oxdiff_exptl_absorpt_empirical_full_min 0.549

loop_
_space_group_symop_operation_xyz
'x, y, z'
'-x, y+1/2, -z+1/2'
'-x, -y, -z'
'x, -y-1/2, z-1/2'

loop_
_atom_site_label
_atom_site_type_symbol
_atom_site_fract_x
_atom_site_fract_y
_atom_site_fract_z
_atom_site_U_iso_or_equiv
_atom_site_adp_type
_atom_site_occupancy
_atom_site_site_symmetry_order
_atom_site_calc_flag
_atom_site_refinement_flags_posn
_atom_site_refinement_flags_adp
_atom_site_refinement_flags_occupancy
_atom_site_disorder_assembly
_atom_site_disorder_group
Sm1 Sm 0.71622(3) 0.61312(2) 0.81674(2) 0.02819(8) Uani 1 1 d . . . . .
Fe1 Fe 0.78566(8) 0.42746(3) 0.80213(4) 0.0257(2) Uani 1 1 d . . . . .
Fe2 Fe 0.53737(9) 0.64907(3) 0.59545(4) 0.0278(2) Uani 1 1 d . . . . .
P1 P 0.96700(15) 0.43787(6) 0.78257(7) 0.0311(4) Uani 1 1 d . . . . .
P2 P 0.76932(14) 0.38459(6) 0.72511(6) 0.0291(3) Uani 1 1 d . . . . .
P3 P 0.84002(15) 0.38658(6) 0.87880(6) 0.0324(3) Uani 1 1 d . . . . .
P4 P 0.60397(16) 0.41719(6) 0.82302(8) 0.0366(4) Uani 1 1 d . . . . .
P5 P 0.66878(17) 0.70394(6) 0.59390(7) 0.0367(4) Uani 1 1 d . . . . .
P6 P 0.40827(17) 0.70291(6) 0.57242(7) 0.0367(4) Uani 1 1 d . . . . .
P7 P 0.40198(15) 0.59562(6) 0.58969(7) 0.0315(4) Uani 1 1 d . . . . .
P8 P 0.59841(15) 0.61415(6) 0.52335(7) 0.0314(3) Uani 1 1 d . . . . .
Si1 Si 0.98147(18) 0.66793(7) 0.81780(9) 0.0390(4) Uani 1 1 d . . . . .
Si2 Si 0.79698(18) 0.73084(6) 0.85113(8) 0.0357(4) Uani 1 1 d . . . . .
Si3 Si 0.68486(17) 0.58870(6) 0.95619(7) 0.0339(4) Uani 1 1 d . . . . .
Si4 Si 0.45928(16) 0.62259(6) 0.88767(7) 0.0347(4) Uani 1 1 d . . . . .
N1 N 0.7648(5) 0.48640(17) 0.8022(2) 0.0286(12) Uani 1 1 d . . . . .
N2 N 0.7515(5) 0.52466(19) 0.8015(2) 0.0382(14) Uani 1 1 d . . . . .
N3 N 0.6272(5) 0.6251(2) 0.7122(2) 0.0428(15) Uani 1 1 d . . . . .
N4 N 0.5910(5) 0.63453(18) 0.6664(2) 0.0344(13) Uani 1 1 d . . . . .
N5 N 0.8426(5) 0.68163(18) 0.8248(2) 0.0360(13) Uani 1 1 d . . . . .
N6 N 0.6027(4) 0.60851(18) 0.8965(2) 0.0316(12) Uani 1 1 d . . . . .
C1 C 1.0919(7) 0.4895(3) 0.8710(3) 0.057(2) Uani 1 1 d . . . . .
H1A H 1.102793 0.515534 0.846417 0.086 Uiso 1 1 calc R U . . .
H1B H 1.154701 0.489192 0.903450 0.086 Uiso 1 1 calc R U . . .
H1C H 1.015392 0.491850 0.885187 0.086 Uiso 1 1 calc R U . . .
C2 C 1.0966(6) 0.4456(3) 0.8366(3) 0.0486(19) Uani 1 1 d . . . . .
H2A H 1.102486 0.419557 0.863194 0.058 Uiso 1 1 calc R U . . .
H2B H 1.168327 0.445876 0.817191 0.058 Uiso 1 1 calc R U . . .
C3 C 1.0998(7) 0.4951(3) 0.7140(4) 0.058(2) Uani 1 1 d . . . . .
H3A H 1.091769 0.519559 0.685714 0.087 Uiso 1 1 calc R U . . .
H3B H 1.124849 0.467309 0.696289 0.087 Uiso 1 1 calc R U . . .
H3C H 1.158647 0.503557 0.746167 0.087 Uiso 1 1 calc R U . . .
C4 C 0.9813(6) 0.4870(2) 0.7357(3) 0.0436(18) Uani 1 1 d . . . . .
H4A H 0.920805 0.483996 0.701950 0.052 Uiso 1 1 calc R U . . .
H4B H 0.961813 0.514512 0.756598 0.052 Uiso 1 1 calc R U . . .
C5 C 1.0110(6) 0.3910(2) 0.7393(3) 0.0374(15) Uani 1 1 d . . . . .
H5A H 1.082185 0.399209 0.721739 0.045 Uiso 1 1 calc R U . . .
H5B H 1.028754 0.363699 0.763249 0.045 Uiso 1 1 calc R U . . .
C6 C 0.9088(6) 0.3819(2) 0.6934(3) 0.0349(15) Uani 1 1 d . . . . .
H6A H 0.917602 0.351583 0.676465 0.042 Uiso 1 1 calc R U . . .
H6B H 0.907892 0.404745 0.662554 0.042 Uiso 1 1 calc R U . . .
C7 C 0.7393(6) 0.3228(2) 0.7296(3) 0.0382(16) Uani 1 1 d . . . . .
H7A H 0.811505 0.308233 0.748861 0.046 Uiso 1 1 calc R U . . .
H7B H 0.677266 0.318823 0.754761 0.046 Uiso 1 1 calc R U . . .
C8 C 0.7013(7) 0.2969(3) 0.6744(3) 0.052(2) Uani 1 1 d . . . . .
H8A H 0.762293 0.299598 0.648955 0.078 Uiso 1 1 calc R U . . .
H8B H 0.627287 0.309558 0.655421 0.078 Uiso 1 1 calc R U . . .
H8C H 0.689903 0.264910 0.683232 0.078 Uiso 1 1 calc R U . . .
C9 C 0.6703(6) 0.4015(2) 0.6606(3) 0.0406(17) Uani 1 1 d . . . . .
H9A H 0.689519 0.383443 0.627634 0.049 Uiso 1 1 calc R U . . .
H9B H 0.588068 0.394477 0.666304 0.049 Uiso 1 1 calc R U . . .
C10 C 0.6793(7) 0.4511(2) 0.6468(3) 0.052(2) Uani 1 1 d . . . . .
H10A H 0.620959 0.458713 0.614002 0.078 Uiso 1 1 calc R U . . .
H10B H 0.758432 0.457756 0.637382 0.078 Uiso 1 1 calc R U . . .
H10C H 0.664297 0.469226 0.679936 0.078 Uiso 1 1 calc R U . . .
C11 C 0.9696(7) 0.3097(3) 0.9314(3) 0.052(2) Uani 1 1 d . . . . .
H11A H 0.995339 0.279163 0.922538 0.078 Uiso 1 1 calc R U . . .
H11B H 0.901926 0.307650 0.952907 0.078 Uiso 1 1 calc R U . . .
H11C H 1.034142 0.325616 0.954526 0.078 Uiso 1 1 calc R U . . .
C12 C 0.9340(7) 0.3358(3) 0.8757(3) 0.0470(19) Uani 1 1 d . . . . .
H12A H 0.892373 0.314579 0.847548 0.056 Uiso 1 1 calc R U . . .
H12B H 1.006993 0.345347 0.860577 0.056 Uiso 1 1 calc R U . . .
C13 C 0.9153(7) 0.4125(3) 0.9452(3) 0.047(2) Uani 1 1 d . . . . .
H13A H 0.921382 0.389656 0.976168 0.057 Uiso 1 1 calc R U . . .
H13B H 0.996226 0.421042 0.938968 0.057 Uiso 1 1 calc R U . . .
C14 C 0.8539(8) 0.4537(3) 0.9643(3) 0.060(2) Uani 1 1 d . . . . .
H14A H 0.831212 0.473536 0.931417 0.089 Uiso 1 1 calc R U . . .
H14B H 0.907020 0.470014 0.993188 0.089 Uiso 1 1 calc R U . . .
H14C H 0.783280 0.444367 0.980778 0.089 Uiso 1 1 calc R U . . .
C15 C 0.7123(7) 0.3604(3) 0.9055(3) 0.053(2) Uani 1 1 d . . . . .
H15A H 0.693293 0.331265 0.885692 0.064 Uiso 1 1 calc R U . . .
H15B H 0.730280 0.354364 0.946996 0.064 Uiso 1 1 calc R U . . .
C16 C 0.6097(7) 0.3919(3) 0.8947(3) 0.058(2) Uani 1 1 d . . . . .
H16A H 0.617167 0.416179 0.923925 0.070 Uiso 1 1 calc R U . . .
H16B H 0.535925 0.375143 0.897588 0.070 Uiso 1 1 calc R U . . .
C17 C 0.4950(7) 0.3823(3) 0.7787(4) 0.082(3) Uani 1 1 d . . . . .
H17A H 0.486042 0.394928 0.739481 0.098 Uiso 1 1 calc R U . . .
H17B H 0.528750 0.351562 0.776592 0.098 Uiso 1 1 calc R U . . .
C18 C 0.3727(7) 0.3772(4) 0.7962(5) 0.092(4) Uani 1 1 d . . . . .
H18A H 0.330556 0.352927 0.773706 0.139 Uiso 1 1 calc R U . . .
H18B H 0.329380 0.405689 0.789186 0.139 Uiso 1 1 calc R U . . .
H18C H 0.379048 0.369614 0.836938 0.139 Uiso 1 1 calc R U . . .
C19 C 0.5168(7) 0.4675(3) 0.8339(3) 0.050(2) Uani 1 1 d . . . . .
H19A H 0.449976 0.458433 0.854172 0.060 Uiso 1 1 calc R U . . .
H19B H 0.566321 0.488770 0.859003 0.060 Uiso 1 1 calc R U . . .
C20 C 0.4683(8) 0.4924(3) 0.7788(4) 0.073(3) Uani 1 1 d . . . . .
H20A H 0.533617 0.501638 0.758340 0.109 Uiso 1 1 calc R U . . .
H20B H 0.424635 0.519312 0.788440 0.109 Uiso 1 1 calc R U . . .
H20C H 0.415468 0.472242 0.754495 0.109 Uiso 1 1 calc R U . . .
C21 C 0.9835(6) 0.6086(3) 0.7869(4) 0.055(2) Uani 1 1 d . . . . .
H21A H 0.958101 0.586806 0.814281 0.083 Uiso 1 1 calc R U . . .
H21B H 1.063504 0.601095 0.779512 0.083 Uiso 1 1 calc R U . . .
H21C H 0.929850 0.607120 0.751076 0.083 Uiso 1 1 calc R U . . .
C22 C 1.0833(7) 0.6676(3) 0.8867(4) 0.065(3) Uani 1 1 d . . . . .
H22A H 1.083332 0.697546 0.904533 0.098 Uiso 1 1 calc R U . . .
H22B H 1.163142 0.660100 0.879004 0.098 Uiso 1 1 calc R U . . .
H22C H 1.056616 0.644882 0.912498 0.098 Uiso 1 1 calc R U . . .
C23 C 1.0546(7) 0.7046(3) 0.7677(3) 0.061(2) Uani 1 1 d . . . . .
H23A H 1.125182 0.689289 0.757778 0.092 Uiso 1 1 calc R U . . .
H23B H 1.076975 0.733543 0.786352 0.092 Uiso 1 1 calc R U . . .
H23C H 0.999964 0.710063 0.732906 0.092 Uiso 1 1 calc R U . . .
C24 C 0.7962(9) 0.7303(3) 0.9298(3) 0.075(3) Uani 1 1 d . . . . .
H24A H 0.744512 0.706015 0.940104 0.113 Uiso 1 1 calc R U . . .
H24B H 0.767273 0.759506 0.942131 0.113 Uiso 1 1 calc R U . . .
H24C H 0.876304 0.725175 0.948830 0.113 Uiso 1 1 calc R U . . .
C25 C 0.8895(8) 0.7811(3) 0.8373(4) 0.064(2) Uani 1 1 d . . . . .
H25A H 0.967509 0.778080 0.859480 0.096 Uiso 1 1 calc R U . . .
H25B H 0.851638 0.808787 0.848725 0.096 Uiso 1 1 calc R U . . .
H25C H 0.897568 0.782551 0.796462 0.096 Uiso 1 1 calc R U . . .
C26 C 0.6417(7) 0.7454(3) 0.8197(4) 0.064(3) Uani 1 1 d . . . . .
H26A H 0.637345 0.747582 0.778019 0.096 Uiso 1 1 calc R U . . .
H26B H 0.619277 0.774508 0.835160 0.096 Uiso 1 1 calc R U . . .
H26C H 0.587947 0.721736 0.829657 0.096 Uiso 1 1 calc R U . . .
C27 C 0.8389(6) 0.5793(2) 0.9381(3) 0.0401(17) Uani 1 1 d . . . . .
H27A H 0.836456 0.558270 0.905854 0.060 Uiso 1 1 calc R U . . .
H27B H 0.888060 0.566553 0.971377 0.060 Uiso 1 1 calc R U . . .
H27C H 0.872231 0.608291 0.927755 0.060 Uiso 1 1 calc R U . . .
C28 C 0.6307(7) 0.5345(3) 0.9846(3) 0.048(2) Uani 1 1 d . . . . .
H28A H 0.554392 0.539674 0.998173 0.072 Uiso 1 1 calc R U . . .
H28B H 0.687440 0.523698 1.016386 0.072 Uiso 1 1 calc R U . . .
H28C H 0.621764 0.511672 0.954158 0.072 Uiso 1 1 calc R U . . .
C29 C 0.7016(7) 0.6272(2) 1.0203(3) 0.0461(19) Uani 1 1 d . . . . .
H29A H 0.740582 0.655257 1.010992 0.069 Uiso 1 1 calc R U . . .
H29B H 0.749223 0.612054 1.052316 0.069 Uiso 1 1 calc R U . . .
H29C H 0.623744 0.634231 1.031020 0.069 Uiso 1 1 calc R U . . .
C30 C 0.4281(7) 0.6751(3) 0.9268(4) 0.069(3) Uani 1 1 d . . . . .
H30A H 0.431330 0.668390 0.967724 0.103 Uiso 1 1 calc R U . . .
H30B H 0.349584 0.686410 0.912158 0.103 Uiso 1 1 calc R U . . .
H30C H 0.487096 0.698204 0.921278 0.103 Uiso 1 1 calc R U . . .
C31 C 0.4113(7) 0.6343(3) 0.8097(3) 0.050(2) Uani 1 1 d . . . . .
H31A H 0.453137 0.660994 0.797903 0.075 Uiso 1 1 calc R U . . .
H31B H 0.326310 0.640076 0.803707 0.075 Uiso 1 1 calc R U . . .
H31C H 0.429399 0.608103 0.786942 0.075 Uiso 1 1 calc R U . . .
C32 C 0.3579(7) 0.5778(3) 0.9088(4) 0.070(3) Uani 1 1 d . . . . .
H32A H 0.378864 0.548573 0.893322 0.105 Uiso 1 1 calc R U . . .
H32B H 0.276625 0.585481 0.893676 0.105 Uiso 1 1 calc R U . . .
H32C H 0.365113 0.575980 0.950655 0.105 Uiso 1 1 calc R U . . .
C33 C 0.9046(7) 0.6716(3) 0.6077(3) 0.062(2) Uani 1 1 d . . . . .
H33A H 0.974868 0.667147 0.588655 0.093 Uiso 1 1 calc R U . . .
H33B H 0.871727 0.642052 0.616153 0.093 Uiso 1 1 calc R U . . .
H33C H 0.925850 0.688304 0.643464 0.093 Uiso 1 1 calc R U . . .
C34 C 0.8130(6) 0.6985(3) 0.5686(3) 0.0476(19) Uani 1 1 d . . . . .
H34A H 0.801853 0.683731 0.530558 0.057 Uiso 1 1 calc R U . . .
H34B H 0.844515 0.729236 0.563500 0.057 Uiso 1 1 calc R U . . .
C35 C 0.7087(8) 0.7312(3) 0.6635(3) 0.057(2) Uani 1 1 d . . . . .
H35A H 0.635232 0.740393 0.678334 0.068 Uiso 1 1 calc R U . . .
H35B H 0.747754 0.708310 0.690223 0.068 Uiso 1 1 calc R U . . .
C36 C 0.7902(9) 0.7731(3) 0.6646(4) 0.078(3) Uani 1 1 d . . . . .
H36A H 0.754841 0.795573 0.637048 0.117 Uiso 1 1 calc R U . . .
H36B H 0.867095 0.763902 0.654523 0.117 Uiso 1 1 calc R U . . .
H36C H 0.800173 0.786308 0.703089 0.117 Uiso 1 1 calc R U . . .
C37 C 0.6029(7) 0.7508(2) 0.5496(3) 0.0434(18) Uani 1 1 d . . . . .
H37A H 0.650793 0.778611 0.557086 0.052 Uiso 1 1 calc R U . . .
H37B H 0.599247 0.743127 0.508555 0.052 Uiso 1 1 calc R U . . .
C38 C 0.4811(7) 0.7584(2) 0.5649(3) 0.050(2) Uani 1 1 d . . . . .
H38A H 0.434564 0.776486 0.534698 0.060 Uiso 1 1 calc R U . . .
H38B H 0.485482 0.775376 0.601322 0.060 Uiso 1 1 calc R U . . .
C39 C 0.3572(7) 0.7269(2) 0.6828(3) 0.0479(19) Uani 1 1 d . . . . .
H39A H 0.409499 0.753288 0.684921 0.072 Uiso 1 1 calc R U . . .
H39B H 0.402840 0.699875 0.695619 0.072 Uiso 1 1 calc R U . . .
H39C H 0.295743 0.731820 0.707519 0.072 Uiso 1 1 calc R U . . .
C40 C 0.3000(7) 0.7202(2) 0.6207(3) 0.0451(19) Uani 1 1 d . . . . .
H40A H 0.261827 0.748833 0.606547 0.054 Uiso 1 1 calc R U . . .
H40B H 0.238000 0.696729 0.619838 0.054 Uiso 1 1 calc R U . . .
C41 C 0.3137(7) 0.6987(3) 0.5027(3) 0.050(2) Uani 1 1 d . . . . .
H41A H 0.365427 0.702414 0.472462 0.060 Uiso 1 1 calc R U . . .
H41B H 0.282380 0.667464 0.499436 0.060 Uiso 1 1 calc R U . . .
C42 C 0.2101(8) 0.7307(3) 0.4886(3) 0.066(3) Uani 1 1 d . . . . .
H42A H 0.177776 0.727136 0.448328 0.099 Uiso 1 1 calc R U . . .
H42B H 0.236544 0.762001 0.495578 0.099 Uiso 1 1 calc R U . . .
H42C H 0.149184 0.723541 0.512863 0.099 Uiso 1 1 calc R U . . .
C43 C 0.2478(6) 0.6024(2) 0.6026(3) 0.0389(16) Uani 1 1 d . . . . .
H43A H 0.212616 0.628126 0.579564 0.047 Uiso 1 1 calc R U . . .
H43B H 0.203408 0.574723 0.589377 0.047 Uiso 1 1 calc R U . . .
C44 C 0.2339(6) 0.6106(3) 0.6655(3) 0.0455(17) Uani 1 1 d . . . . .
H44A H 0.151749 0.618216 0.668807 0.068 Uiso 1 1 calc R U . . .
H44B H 0.284920 0.635732 0.680272 0.068 Uiso 1 1 calc R U . . .
H44C H 0.256140 0.583183 0.687703 0.068 Uiso 1 1 calc R U . . .
C45 C 0.4458(6) 0.5466(2) 0.6356(3) 0.0386(16) Uani 1 1 d . . . . .
H45A H 0.525890 0.537274 0.628775 0.046 Uiso 1 1 calc R U . . .
H45B H 0.450629 0.556398 0.675938 0.046 Uiso 1 1 calc R U . . .
C46 C 0.3650(7) 0.5046(2) 0.6276(3) 0.049(2) Uani 1 1 d . . . . .
H46A H 0.365747 0.492321 0.589022 0.074 Uiso 1 1 calc R U . . .
H46B H 0.284543 0.513269 0.632839 0.074 Uiso 1 1 calc R U . . .
H46C H 0.393587 0.481498 0.655904 0.074 Uiso 1 1 calc R U . . .
C47 C 0.3842(6) 0.5708(2) 0.5172(3) 0.0386(16) Uani 1 1 d . . . . .
H47A H 0.341978 0.541581 0.517051 0.046 Uiso 1 1 calc R U . . .
H47B H 0.338357 0.591545 0.489824 0.046 Uiso 1 1 calc R U . . .
C48 C 0.5069(6) 0.5638(2) 0.5006(3) 0.0432(18) Uani 1 1 d . . . . .
H48A H 0.502246 0.559740 0.458675 0.052 Uiso 1 1 calc R U . . .
H48B H 0.542802 0.536258 0.519421 0.052 Uiso 1 1 calc R U . . .
C49 C 0.5983(7) 0.6436(2) 0.4541(3) 0.0397(17) Uani 1 1 d . . . . .
H49A H 0.515044 0.647764 0.437593 0.048 Uiso 1 1 calc R U . . .
H49B H 0.631486 0.674192 0.462421 0.048 Uiso 1 1 calc R U . . .
C50 C 0.6627(7) 0.6230(2) 0.4076(3) 0.0483(19) Uani 1 1 d . . . . .
H50A H 0.644481 0.640428 0.372221 0.072 Uiso 1 1 calc R U . . .
H50B H 0.637243 0.591545 0.400896 0.072 Uiso 1 1 calc R U . . .
H50C H 0.747714 0.623773 0.419873 0.072 Uiso 1 1 calc R U . . .
C51 C 0.7441(6) 0.5851(2) 0.5309(3) 0.0396(17) Uani 1 1 d . . . . .
H51A H 0.746998 0.564412 0.498130 0.048 Uiso 1 1 calc R U . . .
H51B H 0.806943 0.608041 0.529998 0.048 Uiso 1 1 calc R U . . .
C52 C 0.7673(7) 0.5579(3) 0.5870(3) 0.059(2) Uani 1 1 d . . . . .
H52A H 0.714900 0.531584 0.584940 0.088 Uiso 1 1 calc R U . . .
H52B H 0.752333 0.577208 0.619182 0.088 Uiso 1 1 calc R U . . .
H52C H 0.849380 0.547742 0.592672 0.088 Uiso 1 1 calc R U . . .
C53 C 0.9699(8) 0.3986(4) 0.5446(4) 0.080(3) Uani 1 1 d . . . . .
H53A H 0.999242 0.385440 0.510980 0.121 Uiso 1 1 calc R U . . .
H53B H 0.883673 0.397581 0.539504 0.121 Uiso 1 1 calc R U . . .
H53C H 1.000482 0.381215 0.578729 0.121 Uiso 1 1 calc R U . . .
C54 C 1.0107(7) 0.4475(3) 0.5518(3) 0.062(3) Uani 1 1 d . . . . .
H54A H 1.097581 0.447937 0.560690 0.074 Uiso 1 1 calc R U . . .
H54B H 0.977510 0.460891 0.584682 0.074 Uiso 1 1 calc R U . . .
C55 C 0.9746(8) 0.4768(3) 0.4986(4) 0.064(2) Uani 1 1 d . . . . .
H55A H 0.998855 0.461098 0.464870 0.076 Uiso 1 1 calc R U . . .
H55B H 0.887691 0.479253 0.492645 0.076 Uiso 1 1 calc R U . . .

loop_
_atom_site_aniso_label
_atom_site_aniso_U_11
_atom_site_aniso_U_22
_atom_site_aniso_U_33
_atom_site_aniso_U_23
_atom_site_aniso_U_13
_atom_site_aniso_U_12
Sm1 0.03150(19) 0.02450(15) 0.02895(16) -0.00103(15) 0.00532(13) -0.00283(17)
Fe1 0.0268(5) 0.0226(4) 0.0281(5) -0.0015(4) 0.0052(4) 0.0026(4)
Fe2 0.0334(6) 0.0227(5) 0.0274(5) 0.0012(4) 0.0041(4) -0.0023(4)
P1 0.0288(9) 0.0309(8) 0.0343(8) -0.0027(7) 0.0070(7) 0.0006(7)
P2 0.0353(9) 0.0239(7) 0.0278(7) -0.0005(6) 0.0024(7) 0.0038(7)
P3 0.0357(9) 0.0305(8) 0.0311(8) 0.0019(7) 0.0047(7) 0.0027(8)
P4 0.0284(9) 0.0363(9) 0.0469(10) 0.0015(8) 0.0110(8) 0.0030(8)
P5 0.0497(11) 0.0312(8) 0.0296(8) 0.0000(7) 0.0062(8) -0.0114(8)
P6 0.0502(11) 0.0278(8) 0.0325(8) 0.0038(7) 0.0067(8) 0.0088(8)
P7 0.0304(9) 0.0279(8) 0.0367(8) -0.0039(7) 0.0058(7) -0.0014(7)
P8 0.0342(9) 0.0271(7) 0.0343(8) -0.0012(7) 0.0089(7) -0.0029(8)
Si1 0.0345(11) 0.0361(10) 0.0476(11) -0.0098(8) 0.0099(9) -0.0061(9)
Si2 0.0423(11) 0.0300(9) 0.0361(9) -0.0048(7) 0.0098(8) -0.0054(8)
Si3 0.0367(11) 0.0322(9) 0.0327(9) 0.0023(7) 0.0044(8) -0.0014(8)
Si4 0.0319(10) 0.0403(11) 0.0323(9) -0.0019(7) 0.0056(8) -0.0014(8)
N1 0.029(3) 0.024(3) 0.035(3) -0.005(2) 0.013(2) 0.000(2)
N2 0.041(4) 0.029(3) 0.045(3) -0.004(2) 0.008(3) 0.005(3)
N3 0.043(4) 0.046(4) 0.036(3) 0.011(3) -0.007(3) -0.010(3)
N4 0.034(3) 0.033(3) 0.037(3) 0.004(2) 0.006(3) -0.009(3)
N5 0.036(3) 0.034(3) 0.037(3) -0.009(2) 0.001(3) -0.007(3)
N6 0.030(3) 0.034(3) 0.031(3) 0.003(2) 0.006(2) -0.003(3)
C1 0.051(5) 0.060(5) 0.057(5) -0.013(4) -0.006(4) -0.016(4)
C2 0.034(4) 0.060(5) 0.050(4) -0.006(4) 0.002(4) -0.003(4)
C3 0.058(6) 0.054(5) 0.067(5) 0.000(4) 0.029(4) -0.009(4)
C4 0.045(5) 0.039(4) 0.049(4) -0.001(3) 0.016(4) -0.008(4)
C5 0.033(4) 0.040(4) 0.043(4) -0.004(3) 0.018(3) 0.004(3)
C6 0.044(4) 0.032(3) 0.031(3) -0.003(3) 0.013(3) 0.006(3)
C7 0.046(4) 0.025(3) 0.045(4) -0.001(3) 0.013(3) 0.001(3)
C8 0.060(5) 0.039(4) 0.054(5) -0.008(4) -0.002(4) -0.007(4)
C9 0.050(5) 0.037(4) 0.032(3) 0.004(3) -0.005(3) 0.003(3)
C10 0.068(6) 0.041(4) 0.044(4) 0.005(3) -0.006(4) 0.010(4)
C11 0.050(5) 0.052(5) 0.053(5) 0.017(4) 0.001(4) 0.016(4)
C12 0.045(5) 0.048(4) 0.047(4) 0.010(3) 0.004(4) 0.013(4)
C13 0.066(6) 0.046(4) 0.029(3) -0.001(3) 0.004(4) 0.003(4)
C14 0.072(6) 0.058(5) 0.050(5) -0.007(4) 0.012(4) -0.002(5)
C15 0.056(5) 0.048(5) 0.057(5) 0.018(4) 0.015(4) 0.004(4)
C16 0.050(5) 0.062(6) 0.066(5) 0.015(4) 0.021(4) 0.006(5)
C17 0.033(5) 0.089(7) 0.127(9) -0.061(7) 0.022(5) -0.025(5)
C18 0.041(5) 0.105(9) 0.133(10) -0.033(8) 0.019(6) -0.022(6)
C19 0.044(5) 0.052(5) 0.054(5) -0.009(4) 0.010(4) 0.007(4)
C20 0.052(6) 0.078(7) 0.089(7) 0.029(6) 0.013(5) 0.019(5)
C21 0.042(4) 0.041(4) 0.089(6) -0.022(4) 0.032(4) 0.000(4)
C22 0.041(5) 0.087(7) 0.064(6) 0.001(5) -0.004(4) -0.001(5)
C23 0.054(5) 0.066(6) 0.068(6) -0.009(5) 0.026(5) -0.009(5)
C24 0.109(9) 0.074(7) 0.045(5) -0.011(4) 0.021(5) 0.018(6)
C25 0.071(6) 0.041(5) 0.085(6) -0.002(4) 0.025(5) -0.016(4)
C26 0.042(5) 0.061(6) 0.090(7) -0.023(5) 0.016(5) 0.009(4)
C27 0.040(4) 0.046(4) 0.034(4) 0.004(3) 0.002(3) 0.009(3)
C28 0.048(5) 0.049(5) 0.045(4) 0.016(4) -0.001(4) -0.001(4)
C29 0.050(5) 0.052(5) 0.037(4) 0.000(3) 0.008(3) 0.001(4)
C30 0.043(5) 0.087(7) 0.075(6) -0.040(5) -0.002(5) 0.015(5)
C31 0.048(5) 0.060(5) 0.041(4) -0.004(4) 0.003(4) 0.013(4)
C32 0.041(5) 0.072(6) 0.099(7) 0.024(6) 0.020(5) -0.002(5)
C33 0.047(5) 0.080(7) 0.056(5) 0.003(5) -0.006(4) -0.001(5)
C34 0.052(5) 0.047(4) 0.045(4) -0.006(3) 0.006(4) -0.019(4)
C35 0.074(6) 0.054(5) 0.042(4) -0.012(4) 0.008(4) -0.026(5)
C36 0.112(9) 0.063(6) 0.060(5) -0.020(5) 0.013(6) -0.041(6)
C37 0.071(6) 0.026(3) 0.035(4) 0.002(3) 0.015(4) -0.013(4)
C38 0.085(6) 0.020(3) 0.048(4) 0.003(3) 0.023(4) 0.001(4)
C39 0.065(6) 0.034(4) 0.048(4) -0.007(3) 0.019(4) 0.003(4)
C40 0.061(5) 0.032(4) 0.042(4) 0.007(3) 0.006(4) 0.013(4)
C41 0.066(6) 0.049(5) 0.033(4) 0.004(3) 0.002(4) 0.023(4)
C42 0.068(6) 0.077(6) 0.051(5) 0.008(4) -0.002(5) 0.030(5)
C43 0.037(4) 0.038(4) 0.041(4) -0.009(3) 0.003(3) -0.007(3)
C44 0.045(4) 0.041(4) 0.053(4) -0.008(4) 0.015(3) 0.005(4)
C45 0.033(4) 0.032(4) 0.052(4) 0.007(3) 0.009(3) -0.004(3)
C46 0.061(5) 0.029(4) 0.063(5) -0.001(3) 0.023(4) -0.009(4)
C47 0.042(4) 0.035(4) 0.041(4) -0.008(3) 0.015(3) -0.013(3)
C48 0.046(5) 0.037(4) 0.049(4) -0.010(3) 0.014(4) -0.007(4)
C49 0.050(5) 0.033(4) 0.035(4) -0.001(3) 0.003(3) -0.003(3)
C50 0.062(5) 0.041(4) 0.046(4) 0.001(3) 0.023(4) -0.007(4)
C51 0.034(4) 0.038(4) 0.049(4) 0.000(3) 0.014(3) -0.001(3)
C52 0.049(5) 0.053(5) 0.079(6) 0.028(4) 0.022(5) 0.020(4)
C53 0.054(6) 0.122(10) 0.068(6) -0.014(6) 0.019(5) -0.003(6)
C54 0.047(5) 0.094(7) 0.046(5) -0.020(5) 0.014(4) -0.003(5)
C55 0.047(5) 0.095(7) 0.050(5) -0.009(5) 0.010(4) -0.005(5)

loop_
_atom_type_symbol
_atom_type_description
_atom_type_scat_dispersion_real
_atom_type_scat_dispersion_imag
_atom_type_scat_source
C C 0.0181 0.0091 'International Tables Vol C Tables 4.2.6.8 and 6.1.1.4'
H H 0.0000 0.0000 'International Tables Vol C Tables 4.2.6.8 and 6.1.1.4'
Fe Fe -1.1336 3.1974 'International Tables Vol C Tables 4.2.6.8 and 6.1.1.4'
N N 0.0311 0.0180 'International Tables Vol C Tables 4.2.6.8 and 6.1.1.4'
P P 0.2955 0.4335 'International Tables Vol C Tables 4.2.6.8 and 6.1.1.4'
Si Si 0.2541 0.3302 'International Tables Vol C Tables 4.2.6.8 and 6.1.1.4'
Sm Sm -5.3236 12.2178 'International Tables Vol C Tables 4.2.6.8 and 6.1.1.4'

loop_
_exptl_crystal_face_index_h
_exptl_crystal_face_index_k
_exptl_crystal_face_index_l
_exptl_crystal_face_perp_dist
0 -2 1 0.0228
0 2 -1 0.0437
-2 -2 1 0.0973
2 2 -1 0.0837
0 0 -1 0.0248
0 0 1 0.0300
0 -2 -1 0.0232
0 2 1 0.0327
1 -2 1 0.0730
1 -2 -1 0.0567
3 -17 3 0.0365

loop_
_geom_angle_atom_site_label_1
_geom_angle_atom_site_label_2
_geom_angle_atom_site_label_3
_geom_angle
_geom_angle_site_symmetry_1
_geom_angle_site_symmetry_3
_geom_angle_publ_flag
Si3 Sm1 Si1 107.04(5) . . ?
N2 Sm1 Si1 108.19(14) . . ?
N2 Sm1 Si3 87.69(13) . . ?
N3 Sm1 Si1 100.59(14) . . ?
N3 Sm1 Si3 150.64(14) . . ?
N3 Sm1 N2 93.07(18) . . ?
N5 Sm1 Si1 27.05(14) . . ?
N5 Sm1 Si3 103.32(13) . . ?
N5 Sm1 N2 135.23(19) . . ?
N5 Sm1 N3 96.71(18) . . ?
N6 Sm1 Si1 125.60(12) . . ?
N6 Sm1 Si3 27.33(12) . . ?
N6 Sm1 N2 98.90(18) . . ?
N6 Sm1 N3 124.48(19) . . ?
N6 Sm1 N5 110.66(18) . . ?
P1 Fe1 P4 179.24(8) . . ?
P2 Fe1 P1 83.71(7) . . ?
P2 Fe1 P4 96.98(7) . . ?
P3 Fe1 P1 94.22(7) . . ?
P3 Fe1 P2 110.37(7) . . ?
P3 Fe1 P4 85.25(7) . . ?
N1 Fe1 P1 89.67(18) . . ?
N1 Fe1 P2 124.98(17) . . ?
N1 Fe1 P3 124.59(17) . . ?
N1 Fe1 P4 90.19(18) . . ?
P6 Fe2 P5 84.48(8) . . ?
P6 Fe2 P7 93.26(8) . . ?
P7 Fe2 P5 175.40(8) . . ?
P8 Fe2 P5 92.67(7) . . ?
P8 Fe2 P6 115.08(7) . . ?
P8 Fe2 P7 84.65(7) . . ?
N4 Fe2 P5 92.23(18) . . ?
N4 Fe2 P6 123.7(2) . . ?
N4 Fe2 P7 92.35(18) . . ?
N4 Fe2 P8 121.2(2) . . ?
C2 P1 Fe1 124.7(3) . . ?
C2 P1 C4 101.0(4) . . ?
C4 P1 Fe1 113.2(2) . . ?
C5 P1 Fe1 110.2(2) . . ?
C5 P1 C2 103.0(3) . . ?
C5 P1 C4 102.1(3) . . ?
C6 P2 Fe1 111.8(2) . . ?
C6 P2 C7 99.0(3) . . ?
C7 P2 Fe1 120.9(2) . . ?
C9 P2 Fe1 120.2(2) . . ?
C9 P2 C6 98.6(3) . . ?
C9 P2 C7 102.3(3) . . ?
C12 P3 Fe1 121.1(2) . . ?
C12 P3 C13 99.1(3) . . ?
C13 P3 Fe1 121.4(2) . . ?
C15 P3 Fe1 111.0(2) . . ?
C15 P3 C12 99.6(4) . . ?
C15 P3 C13 100.9(4) . . ?
C16 P4 Fe1 109.6(3) . . ?
C17 P4 Fe1 122.5(3) . . ?
C17 P4 C16 103.7(5) . . ?
C19 P4 Fe1 117.7(3) . . ?
C19 P4 C16 99.0(4) . . ?
C19 P4 C17 101.1(4) . . ?
C34 P5 Fe2 125.7(3) . . ?
C34 P5 C37 101.7(3) . . ?
C35 P5 Fe2 113.5(3) . . ?
C35 P5 C34 101.4(4) . . ?
C35 P5 C37 102.4(4) . . ?
C37 P5 Fe2 109.3(2) . . ?
C38 P6 Fe2 111.5(3) . . ?
C38 P6 C40 99.2(3) . . ?
C40 P6 Fe2 122.0(2) . . ?
C41 P6 Fe2 118.1(2) . . ?
C41 P6 C38 101.1(4) . . ?
C41 P6 C40 101.6(3) . . ?
C43 P7 Fe2 126.5(2) . . ?
C43 P7 C47 101.6(3) . . ?
C45 P7 Fe2 113.0(2) . . ?
C45 P7 C43 100.5(3) . . ?
C45 P7 C47 102.8(3) . . ?
C47 P7 Fe2 109.5(2) . . ?
C48 P8 Fe2 112.2(2) . . ?
C48 P8 C51 97.2(3) . . ?
C49 P8 Fe2 120.2(2) . . ?
C49 P8 C48 100.6(3) . . ?
C49 P8 C51 101.5(3) . . ?
C51 P8 Fe2 121.0(2) . . ?
N5 Si1 Sm1 42.52(19) . . ?
N5 Si1 C21 108.7(3) . . ?
N5 Si1 C22 114.3(3) . . ?
N5 Si1 C23 115.5(3) . . ?
C21 Si1 Sm1 67.5(2) . . ?
C22 Si1 Sm1 117.0(3) . . ?
C22 Si1 C21 106.9(4) . . ?
C22 Si1 C23 105.7(4) . . ?
C23 Si1 Sm1 137.1(3) . . ?
C23 Si1 C21 105.2(4) . . ?
N5 Si2 C24 113.7(4) . . ?
N5 Si2 C25 114.1(4) . . ?
N5 Si2 C26 111.9(3) . . ?
C24 Si2 C25 104.8(4) . . ?
C24 Si2 C26 105.6(4) . . ?
C25 Si2 C26 106.1(4) . . ?
N6 Si3 Sm1 41.06(18) . . ?
N6 Si3 C27 107.4(3) . . ?
N6 Si3 C28 114.7(3) . . ?
N6 Si3 C29 116.6(3) . . ?
C27 Si3 Sm1 66.3(2) . . ?
C28 Si3 Sm1 127.1(2) . . ?
C28 Si3 C27 108.5(3) . . ?
C28 Si3 C29 103.5(3) . . ?
C29 Si3 Sm1 129.1(2) . . ?
C29 Si3 C27 105.5(3) . . ?
N6 Si4 C30 113.0(3) . . ?
N6 Si4 C31 109.0(3) . . ?
N6 Si4 C32 115.0(3) . . ?
C30 Si4 C31 106.3(4) . . ?
C30 Si4 C32 106.9(4) . . ?
C32 Si4 C31 106.1(4) . . ?
N2 N1 Fe1 179.0(5) . . ?
N1 N2 Sm1 171.2(5) . . ?
N4 N3 Sm1 173.6(5) . . ?
N3 N4 Fe2 179.1(6) . . ?
Si1 N5 Sm1 110.4(3) . . ?
Si1 N5 Si2 126.0(3) . . ?
Si2 N5 Sm1 121.6(3) . . ?
Si3 N6 Sm1 111.6(3) . . ?
Si4 N6 Sm1 120.2(2) . . ?
Si4 N6 Si3 128.2(3) . . ?
H1A C1 H1B 109.5 . . ?
H1A C1 H1C 109.5 . . ?
H1B C1 H1C 109.5 . . ?
C2 C1 H1A 109.5 . . ?
C2 C1 H1B 109.5 . . ?
C2 C1 H1C 109.5 . . ?
P1 C2 H2A 109.0 . . ?
P1 C2 H2B 109.0 . . ?
C1 C2 P1 113.0(5) . . ?
C1 C2 H2A 109.0 . . ?
C1 C2 H2B 109.0 . . ?
H2A C2 H2B 107.8 . . ?
H3A C3 H3B 109.5 . . ?
H3A C3 H3C 109.5 . . ?
H3B C3 H3C 109.5 . . ?
C4 C3 H3A 109.5 . . ?
C4 C3 H3B 109.5 . . ?
C4 C3 H3C 109.5 . . ?
P1 C4 H4A 107.7 . . ?
P1 C4 H4B 107.7 . . ?
C3 C4 P1 118.3(6) . . ?
C3 C4 H4A 107.7 . . ?
C3 C4 H4B 107.7 . . ?
H4A C4 H4B 107.1 . . ?
P1 C5 H5A 110.4 . . ?
P1 C5 H5B 110.4 . . ?
H5A C5 H5B 108.6 . . ?
C6 C5 P1 106.9(4) . . ?
C6 C5 H5A 110.4 . . ?
C6 C5 H5B 110.4 . . ?
P2 C6 H6A 109.8 . . ?
P2 C6 H6B 109.8 . . ?
C5 C6 P2 109.4(4) . . ?
C5 C6 H6A 109.8 . . ?
C5 C6 H6B 109.8 . . ?
H6A C6 H6B 108.2 . . ?
P2 C7 H7A 107.7 . . ?
P2 C7 H7B 107.7 . . ?
H7A C7 H7B 107.1 . . ?
C8 C7 P2 118.6(5) . . ?
C8 C7 H7A 107.7 . . ?
C8 C7 H7B 107.7 . . ?
C7 C8 H8A 109.5 . . ?
C7 C8 H8B 109.5 . . ?
C7 C8 H8C 109.5 . . ?
H8A C8 H8B 109.5 . . ?
H8A C8 H8C 109.5 . . ?
H8B C8 H8C 109.5 . . ?
P2 C9 H9A 109.0 . . ?
P2 C9 H9B 109.0 . . ?
H9A C9 H9B 107.8 . . ?
C10 C9 P2 112.9(5) . . ?
C10 C9 H9A 109.0 . . ?
C10 C9 H9B 109.0 . . ?
C9 C10 H10A 109.5 . . ?
C9 C10 H10B 109.5 . . ?
C9 C10 H10C 109.5 . . ?
H10A C10 H10B 109.5 . . ?
H10A C10 H10C 109.5 . . ?
H10B C10 H10C 109.5 . . ?
H11A C11 H11B 109.5 . . ?
H11A C11 H11C 109.5 . . ?
H11B C11 H11C 109.5 . . ?
C12 C11 H11A 109.5 . . ?
C12 C11 H11B 109.5 . . ?
C12 C11 H11C 109.5 . . ?
P3 C12 H12A 107.9 . . ?
P3 C12 H12B 107.9 . . ?
C11 C12 P3 117.7(5) . . ?
C11 C12 H12A 107.9 . . ?
C11 C12 H12B 107.9 . . ?
H12A C12 H12B 107.2 . . ?
P3 C13 H13A 108.8 . . ?
P3 C13 H13B 108.8 . . ?
H13A C13 H13B 107.7 . . ?
C14 C13 P3 113.8(5) . . ?
C14 C13 H13A 108.8 . . ?
C14 C13 H13B 108.8 . . ?
C13 C14 H14A 109.5 . . ?
C13 C14 H14B 109.5 . . ?
C13 C14 H14C 109.5 . . ?
H14A C14 H14B 109.5 . . ?
H14A C14 H14C 109.5 . . ?
H14B C14 H14C 109.5 . . ?
P3 C15 H15A 109.9 . . ?
P3 C15 H15B 109.9 . . ?
H15A C15 H15B 108.3 . . ?
C16 C15 P3 108.9(5) . . ?
C16 C15 H15A 109.9 . . ?
C16 C15 H15B 109.9 . . ?
P4 C16 H16A 109.6 . . ?
P4 C16 H16B 109.6 . . ?
C15 C16 P4 110.1(6) . . ?
C15 C16 H16A 109.6 . . ?
C15 C16 H16B 109.6 . . ?
H16A C16 H16B 108.2 . . ?
P4 C17 H17A 107.6 . . ?
P4 C17 H17B 107.6 . . ?
H17A C17 H17B 107.0 . . ?
C18 C17 P4 119.0(7) . . ?
C18 C17 H17A 107.6 . . ?
C18 C17 H17B 107.6 . . ?
C17 C18 H18A 109.5 . . ?
C17 C18 H18B 109.5 . . ?
C17 C18 H18C 109.5 . . ?
H18A C18 H18B 109.5 . . ?
H18A C18 H18C 109.5 . . ?
H18B C18 H18C 109.5 . . ?
P4 C19 H19A 108.6 . . ?
P4 C19 H19B 108.6 . . ?
H19A C19 H19B 107.6 . . ?
C20 C19 P4 114.6(6) . . ?
C20 C19 H19A 108.6 . . ?
C20 C19 H19B 108.6 . . ?
C19 C20 H20A 109.5 . . ?
C19 C20 H20B 109.5 . . ?
C19 C20 H20C 109.5 . . ?
H20A C20 H20B 109.5 . . ?
H20A C20 H20C 109.5 . . ?
H20B C20 H20C 109.5 . . ?
Si1 C21 H21A 109.5 . . ?
Si1 C21 H21B 109.5 . . ?
Si1 C21 H21C 109.5 . . ?
H21A C21 H21B 109.5 . . ?
H21A C21 H21C 109.5 . . ?
H21B C21 H21C 109.5 . . ?
Si1 C22 H22A 109.5 . . ?
Si1 C22 H22B 109.5 . . ?
Si1 C22 H22C 109.5 . . ?
H22A C22 H22B 109.5 . . ?
H22A C22 H22C 109.5 . . ?
H22B C22 H22C 109.5 . . ?
Si1 C23 H23A 109.5 . . ?
Si1 C23 H23B 109.5 . . ?
Si1 C23 H23C 109.5 . . ?
H23A C23 H23B 109.5 . . ?
H23A C23 H23C 109.5 . . ?
H23B C23 H23C 109.5 . . ?
Si2 C24 H24A 109.5 . . ?
Si2 C24 H24B 109.5 . . ?
Si2 C24 H24C 109.5 . . ?
H24A C24 H24B 109.5 . . ?
H24A C24 H24C 109.5 . . ?
H24B C24 H24C 109.5 . . ?
Si2 C25 H25A 109.5 . . ?
Si2 C25 H25B 109.5 . . ?
Si2 C25 H25C 109.5 . . ?
H25A C25 H25B 109.5 . . ?
H25A C25 H25C 109.5 . . ?
H25B C25 H25C 109.5 . . ?
Si2 C26 H26A 109.5 . . ?
Si2 C26 H26B 109.5 . . ?
Si2 C26 H26C 109.5 . . ?
H26A C26 H26B 109.5 . . ?
H26A C26 H26C 109.5 . . ?
H26B C26 H26C 109.5 . . ?
Si3 C27 H27A 109.5 . . ?
Si3 C27 H27B 109.5 . . ?
Si3 C27 H27C 109.5 . . ?
H27A C27 H27B 109.5 . . ?
H27A C27 H27C 109.5 . . ?
H27B C27 H27C 109.5 . . ?
Si3 C28 H28A 109.5 . . ?
Si3 C28 H28B 109.5 . . ?
Si3 C28 H28C 109.5 . . ?
H28A C28 H28B 109.5 . . ?
H28A C28 H28C 109.5 . . ?
H28B C28 H28C 109.5 . . ?
Si3 C29 H29A 109.5 . . ?
Si3 C29 H29B 109.5 . . ?
Si3 C29 H29C 109.5 . . ?
H29A C29 H29B 109.5 . . ?
H29A C29 H29C 109.5 . . ?
H29B C29 H29C 109.5 . . ?
Si4 C30 H30A 109.5 . . ?
Si4 C30 H30B 109.5 . . ?
Si4 C30 H30C 109.5 . . ?
H30A C30 H30B 109.5 . . ?
H30A C30 H30C 109.5 . . ?
H30B C30 H30C 109.5 . . ?
Si4 C31 H31A 109.5 . . ?
Si4 C31 H31B 109.5 . . ?
Si4 C31 H31C 109.5 . . ?
H31A C31 H31B 109.5 . . ?
H31A C31 H31C 109.5 . . ?
H31B C31 H31C 109.5 . . ?
Si4 C32 H32A 109.5 . . ?
Si4 C32 H32B 109.5 . . ?
Si4 C32 H32C 109.5 . . ?
H32A C32 H32B 109.5 . . ?
H32A C32 H32C 109.5 . . ?
H32B C32 H32C 109.5 . . ?
H33A C33 H33B 109.5 . . ?
H33A C33 H33C 109.5 . . ?
H33B C33 H33C 109.5 . . ?
C34 C33 H33A 109.5 . . ?
C34 C33 H33B 109.5 . . ?
C34 C33 H33C 109.5 . . ?
P5 C34 H34A 108.5 . . ?
P5 C34 H34B 108.5 . . ?
C33 C34 P5 115.2(6) . . ?
C33 C34 H34A 108.5 . . ?
C33 C34 H34B 108.5 . . ?
H34A C34 H34B 107.5 . . ?
P5 C35 H35A 108.2 . . ?
P5 C35 H35B 108.2 . . ?
H35A C35 H35B 107.3 . . ?
C36 C35 P5 116.6(6) . . ?
C36 C35 H35A 108.2 . . ?
C36 C35 H35B 108.2 . . ?
C35 C36 H36A 109.5 . . ?
C35 C36 H36B 109.5 . . ?
C35 C36 H36C 109.5 . . ?
H36A C36 H36B 109.5 . . ?
H36A C36 H36C 109.5 . . ?
H36B C36 H36C 109.5 . . ?
P5 C37 H37A 110.2 . . ?
P5 C37 H37B 110.2 . . ?
H37A C37 H37B 108.5 . . ?
C38 C37 P5 107.6(5) . . ?
C38 C37 H37A 110.2 . . ?
C38 C37 H37B 110.2 . . ?
P6 C38 H38A 109.8 . . ?
P6 C38 H38B 109.8 . . ?
C37 C38 P6 109.6(5) . . ?
C37 C38 H38A 109.8 . . ?
C37 C38 H38B 109.8 . . ?
H38A C38 H38B 108.2 . . ?
H39A C39 H39B 109.5 . . ?
H39A C39 H39C 109.5 . . ?
H39B C39 H39C 109.5 . . ?
C40 C39 H39A 109.5 . . ?
C40 C39 H39B 109.5 . . ?
C40 C39 H39C 109.5 . . ?
P6 C40 H40A 109.1 . . ?
P6 C40 H40B 109.1 . . ?
C39 C40 P6 112.4(5) . . ?
C39 C40 H40A 109.1 . . ?
C39 C40 H40B 109.1 . . ?
H40A C40 H40B 107.8 . . ?
P6 C41 H41A 107.3 . . ?
P6 C41 H41B 107.3 . . ?
H41A C41 H41B 106.9 . . ?
C42 C41 P6 120.3(6) . . ?
C42 C41 H41A 107.3 . . ?
C42 C41 H41B 107.3 . . ?
C41 C42 H42A 109.5 . . ?
C41 C42 H42B 109.5 . . ?
C41 C42 H42C 109.5 . . ?
H42A C42 H42B 109.5 . . ?
H42A C42 H42C 109.5 . . ?
H42B C42 H42C 109.5 . . ?
P7 C43 H43A 108.9 . . ?
P7 C43 H43B 108.9 . . ?
H43A C43 H43B 107.7 . . ?
C44 C43 P7 113.5(5) . . ?
C44 C43 H43A 108.9 . . ?
C44 C43 H43B 108.9 . . ?
C43 C44 H44A 109.5 . . ?
C43 C44 H44B 109.5 . . ?
C43 C44 H44C 109.5 . . ?
H44A C44 H44B 109.5 . . ?
H44A C44 H44C 109.5 . . ?
H44B C44 H44C 109.5 . . ?
P7 C45 H45A 108.2 . . ?
P7 C45 H45B 108.2 . . ?
H45A C45 H45B 107.3 . . ?
C46 C45 P7 116.6(5) . . ?
C46 C45 H45A 108.2 . . ?
C46 C45 H45B 108.2 . . ?
C45 C46 H46A 109.5 . . ?
C45 C46 H46B 109.5 . . ?
C45 C46 H46C 109.5 . . ?
H46A C46 H46B 109.5 . . ?
H46A C46 H46C 109.5 . . ?
H46B C46 H46C 109.5 . . ?
P7 C47 H47A 110.3 . . ?
P7 C47 H47B 110.3 . . ?
H47A C47 H47B 108.5 . . ?
C48 C47 P7 107.3(5) . . ?
C48 C47 H47A 110.3 . . ?
C48 C47 H47B 110.3 . . ?
P8 C48 H48A 109.9 . . ?
P8 C48 H48B 109.9 . . ?
C47 C48 P8 108.7(5) . . ?
C47 C48 H48A 109.9 . . ?
C47 C48 H48B 109.9 . . ?
H48A C48 H48B 108.3 . . ?
P8 C49 H49A 107.3 . . ?
P8 C49 H49B 107.3 . . ?
H49A C49 H49B 106.9 . . ?
C50 C49 P8 120.1(5) . . ?
C50 C49 H49A 107.3 . . ?
C50 C49 H49B 107.3 . . ?
C49 C50 H50A 109.5 . . ?
C49 C50 H50B 109.5 . . ?
C49 C50 H50C 109.5 . . ?
H50A C50 H50B 109.5 . . ?
H50A C50 H50C 109.5 . . ?
H50B C50 H50C 109.5 . . ?
P8 C51 H51A 109.2 . . ?
P8 C51 H51B 109.2 . . ?
H51A C51 H51B 107.9 . . ?
C52 C51 P8 112.1(5) . . ?
C52 C51 H51A 109.2 . . ?
C52 C51 H51B 109.2 . . ?
C51 C52 H52A 109.5 . . ?
C51 C52 H52B 109.5 . . ?
C51 C52 H52C 109.5 . . ?
H52A C52 H52B 109.5 . . ?
H52A C52 H52C 109.5 . . ?
H52B C52 H52C 109.5 . . ?
H53A C53 H53B 109.5 . . ?
H53A C53 H53C 109.5 . . ?
H53B C53 H53C 109.5 . . ?
C54 C53 H53A 109.5 . . ?
C54 C53 H53B 109.5 . . ?
C54 C53 H53C 109.5 . . ?
C53 C54 H54A 108.9 . . ?
C53 C54 H54B 108.9 . . ?
C53 C54 C55 113.4(7) . . ?
H54A C54 H54B 107.7 . . ?
C55 C54 H54A 108.9 . . ?
C55 C54 H54B 108.9 . . ?
C54 C55 H55A 108.6 . . ?
C54 C55 H55B 108.6 . . ?
C55 C55 C54 114.8(9) 3_766 . ?
C55 C55 H55A 108.6 3_766 . ?
C55 C55 H55B 108.6 3_766 . ?
H55A C55 H55B 107.5 . . ?

loop_
_geom_bond_atom_site_label_1
_geom_bond_atom_site_label_2
_geom_bond_distance
_geom_bond_site_symmetry_2
_geom_bond_publ_flag
Sm1 Si1 3.439(2) . ?
Sm1 Si3 3.4291(18) . ?
Sm1 N2 2.674(5) . ?
Sm1 N3 2.568(5) . ?
Sm1 N5 2.480(5) . ?
Sm1 N6 2.423(5) . ?
Fe1 P1 2.206(2) . ?
Fe1 P2 2.2017(17) . ?
Fe1 P3 2.1961(18) . ?
Fe1 P4 2.220(2) . ?
Fe1 N1 1.757(5) . ?
Fe2 P5 2.2146(19) . ?
Fe2 P6 2.1913(19) . ?
Fe2 P7 2.2043(19) . ?
Fe2 P8 2.1784(18) . ?
Fe2 N4 1.759(5) . ?
P1 C2 1.841(7) . ?
P1 C4 1.843(7) . ?
P1 C5 1.829(6) . ?
P2 C6 1.851(7) . ?
P2 C7 1.860(6) . ?
P2 C9 1.846(6) . ?
P3 C12 1.852(7) . ?
P3 C13 1.853(7) . ?
P3 C15 1.836(8) . ?
P4 C16 1.840(8) . ?
P4 C17 1.837(8) . ?
P4 C19 1.825(7) . ?
P5 C34 1.834(8) . ?
P5 C35 1.832(7) . ?
P5 C37 1.837(7) . ?
P6 C38 1.856(7) . ?
P6 C40 1.860(8) . ?
P6 C41 1.852(7) . ?
P7 C43 1.841(7) . ?
P7 C45 1.839(6) . ?
P7 C47 1.845(6) . ?
P8 C48 1.858(7) . ?
P8 C49 1.849(7) . ?
P8 C51 1.863(7) . ?
Si1 N5 1.669(6) . ?
Si1 C21 1.899(7) . ?
Si1 C22 1.874(7) . ?
Si1 C23 1.876(8) . ?
Si2 N5 1.690(6) . ?
Si2 C24 1.857(8) . ?
Si2 C25 1.875(8) . ?
Si2 C26 1.886(7) . ?
Si3 N6 1.693(5) . ?
Si3 C27 1.888(7) . ?
Si3 C28 1.872(7) . ?
Si3 C29 1.881(7) . ?
Si4 N6 1.682(5) . ?
Si4 C30 1.863(8) . ?
Si4 C31 1.882(7) . ?
Si4 C32 1.869(8) . ?
N1 N2 1.140(7) . ?
N3 N4 1.141(7) . ?
C1 H1A 0.9800 . ?
C1 H1B 0.9800 . ?
C1 H1C 0.9800 . ?
C1 C2 1.534(10) . ?
C2 H2A 0.9900 . ?
C2 H2B 0.9900 . ?
C3 H3A 0.9800 . ?
C3 H3B 0.9800 . ?
C3 H3C 0.9800 . ?
C3 C4 1.529(10) . ?
C4 H4A 0.9900 . ?
C4 H4B 0.9900 . ?
C5 H5A 0.9900 . ?
C5 H5B 0.9900 . ?
C5 C6 1.513(8) . ?
C6 H6A 0.9900 . ?
C6 H6B 0.9900 . ?
C7 H7A 0.9900 . ?
C7 H7B 0.9900 . ?
C7 C8 1.525(9) . ?
C8 H8A 0.9800 . ?
C8 H8B 0.9800 . ?
C8 H8C 0.9800 . ?
C9 H9A 0.9900 . ?
C9 H9B 0.9900 . ?
C9 C10 1.508(9) . ?
C10 H10A 0.9800 . ?
C10 H10B 0.9800 . ?
C10 H10C 0.9800 . ?
C11 H11A 0.9800 . ?
C11 H11B 0.9800 . ?
C11 H11C 0.9800 . ?
C11 C12 1.534(9) . ?
C12 H12A 0.9900 . ?
C12 H12B 0.9900 . ?
C13 H13A 0.9900 . ?
C13 H13B 0.9900 . ?
C13 C14 1.502(10) . ?
C14 H14A 0.9800 . ?
C14 H14B 0.9800 . ?
C14 H14C 0.9800 . ?
C15 H15A 0.9900 . ?
C15 H15B 0.9900 . ?
C15 C16 1.494(10) . ?
C16 H16A 0.9900 . ?
C16 H16B 0.9900 . ?
C17 H17A 0.9900 . ?
C17 H17B 0.9900 . ?
C17 C18 1.518(11) . ?
C18 H18A 0.9800 . ?
C18 H18B 0.9800 . ?
C18 H18C 0.9800 . ?
C19 H19A 0.9900 . ?
C19 H19B 0.9900 . ?
C19 C20 1.534(10) . ?
C20 H20A 0.9800 . ?
C20 H20B 0.9800 . ?
C20 H20C 0.9800 . ?
C21 H21A 0.9800 . ?
C21 H21B 0.9800 . ?
C21 H21C 0.9800 . ?
C22 H22A 0.9800 . ?
C22 H22B 0.9800 . ?
C22 H22C 0.9800 . ?
C23 H23A 0.9800 . ?
C23 H23B 0.9800 . ?
C23 H23C 0.9800 . ?
C24 H24A 0.9800 . ?
C24 H24B 0.9800 . ?
C24 H24C 0.9800 . ?
C25 H25A 0.9800 . ?
C25 H25B 0.9800 . ?
C25 H25C 0.9800 . ?
C26 H26A 0.9800 . ?
C26 H26B 0.9800 . ?
C26 H26C 0.9800 . ?
C27 H27A 0.9800 . ?
C27 H27B 0.9800 . ?
C27 H27C 0.9800 . ?
C28 H28A 0.9800 . ?
C28 H28B 0.9800 . ?
C28 H28C 0.9800 . ?
C29 H29A 0.9800 . ?
C29 H29B 0.9800 . ?
C29 H29C 0.9800 . ?
C30 H30A 0.9800 . ?
C30 H30B 0.9800 . ?
C30 H30C 0.9800 . ?
C31 H31A 0.9800 . ?
C31 H31B 0.9800 . ?
C31 H31C 0.9800 . ?
C32 H32A 0.9800 . ?
C32 H32B 0.9800 . ?
C32 H32C 0.9800 . ?
C33 H33A 0.9800 . ?
C33 H33B 0.9800 . ?
C33 H33C 0.9800 . ?
C33 C34 1.528(10) . ?
C34 H34A 0.9900 . ?
C34 H34B 0.9900 . ?
C35 H35A 0.9900 . ?
C35 H35B 0.9900 . ?
C35 C36 1.548(10) . ?
C36 H36A 0.9800 . ?
C36 H36B 0.9800 . ?
C36 H36C 0.9800 . ?
C37 H37A 0.9900 . ?
C37 H37B 0.9900 . ?
C37 C38 1.501(10) . ?
C38 H38A 0.9900 . ?
C38 H38B 0.9900 . ?
C39 H39A 0.9800 . ?
C39 H39B 0.9800 . ?
C39 H39C 0.9800 . ?
C39 C40 1.538(9) . ?
C40 H40A 0.9900 . ?
C40 H40B 0.9900 . ?
C41 H41A 0.9900 . ?
C41 H41B 0.9900 . ?
C41 C42 1.519(10) . ?
C42 H42A 0.9800 . ?
C42 H42B 0.9800 . ?
C42 H42C 0.9800 . ?
C43 H43A 0.9900 . ?
C43 H43B 0.9900 . ?
C43 C44 1.531(9) . ?
C44 H44A 0.9800 . ?
C44 H44B 0.9800 . ?
C44 H44C 0.9800 . ?
C45 H45A 0.9900 . ?
C45 H45B 0.9900 . ?
C45 C46 1.543(9) . ?
C46 H46A 0.9800 . ?
C46 H46B 0.9800 . ?
C46 H46C 0.9800 . ?
C47 H47A 0.9900 . ?
C47 H47B 0.9900 . ?
C47 C48 1.521(9) . ?
C48 H48A 0.9900 . ?
C48 H48B 0.9900 . ?
C49 H49A 0.9900 . ?
C49 H49B 0.9900 . ?
C49 C50 1.524(9) . ?
C50 H50A 0.9800 . ?
C50 H50B 0.9800 . ?
C50 H50C 0.9800 . ?
C51 H51A 0.9900 . ?
C51 H51B 0.9900 . ?
C51 C52 1.541(9) . ?
C52 H52A 0.9800 . ?
C52 H52B 0.9800 . ?
C52 H52C 0.9800 . ?
C53 H53A 0.9800 . ?
C53 H53B 0.9800 . ?
C53 H53C 0.9800 . ?
C53 C54 1.519(12) . ?
C54 H54A 0.9900 . ?
C54 H54B 0.9900 . ?
C54 C55 1.536(12) . ?
C55 C55 1.488(17) 3_766 ?
C55 H55A 0.9900 . ?
C55 H55B 0.9900 . ?

loop_
_geom_torsion_atom_site_label_1
_geom_torsion_atom_site_label_2
_geom_torsion_atom_site_label_3
_geom_torsion_atom_site_label_4
_geom_torsion
_geom_torsion_site_symmetry_1
_geom_torsion_site_symmetry_2
_geom_torsion_site_symmetry_3
_geom_torsion_site_symmetry_4
_geom_torsion_publ_flag
Sm1 Si1 N5 Si2 164.3(6) . . . . ?
Sm1 Si3 N6 Si4 178.0(6) . . . . ?
Fe1 P1 C2 C1 -65.5(7) . . . . ?
Fe1 P1 C4 C3 -173.9(5) . . . . ?
Fe1 P1 C5 C6 44.7(5) . . . . ?
Fe1 P2 C6 C5 25.3(5) . . . . ?
Fe1 P2 C7 C8 166.2(5) . . . . ?
Fe1 P2 C9 C10 43.6(7) . . . . ?
Fe1 P3 C12 C11 179.0(5) . . . . ?
Fe1 P3 C13 C14 50.1(7) . . . . ?
Fe1 P3 C15 C16 -34.0(7) . . . . ?
Fe1 P4 C16 C15 -34.3(7) . . . . ?
Fe1 P4 C17 C18 -179.9(7) . . . . ?
Fe1 P4 C19 C20 75.7(7) . . . . ?
Fe2 P5 C34 C33 -72.3(6) . . . . ?
Fe2 P5 C35 C36 -173.9(6) . . . . ?
Fe2 P5 C37 C38 43.8(5) . . . . ?
Fe2 P6 C38 C37 25.9(6) . . . . ?
Fe2 P6 C40 C39 46.9(6) . . . . ?
Fe2 P6 C41 C42 170.2(6) . . . . ?
Fe2 P7 C43 C44 -70.1(6) . . . . ?
Fe2 P7 C45 C46 -171.1(5) . . . . ?
Fe2 P7 C47 C48 43.6(5) . . . . ?
Fe2 P8 C48 C47 26.1(6) . . . . ?
Fe2 P8 C49 C50 167.9(5) . . . . ?
Fe2 P8 C51 C52 43.1(6) . . . . ?
P1 C5 C6 P2 -42.2(5) . . . . ?
P3 C15 C16 P4 42.0(8) . . . . ?
P5 C37 C38 P6 -42.4(6) . . . . ?
P7 C47 C48 P8 -42.1(6) . . . . ?
C2 P1 C4 C3 50.5(6) . . . . ?
C2 P1 C5 C6 179.8(5) . . . . ?
C4 P1 C2 C1 63.0(6) . . . . ?
C4 P1 C5 C6 -75.8(5) . . . . ?
C5 P1 C2 C1 168.2(6) . . . . ?
C5 P1 C4 C3 -55.5(6) . . . . ?
C6 P2 C7 C8 -71.5(6) . . . . ?
C6 P2 C9 C10 -77.9(6) . . . . ?
C7 P2 C6 C5 -103.2(5) . . . . ?
C7 P2 C9 C10 -179.2(6) . . . . ?
C9 P2 C6 C5 152.8(5) . . . . ?
C9 P2 C7 C8 29.4(7) . . . . ?
C12 P3 C13 C14 -174.7(6) . . . . ?
C12 P3 C15 C16 -162.8(6) . . . . ?
C13 P3 C12 C11 43.6(7) . . . . ?
C13 P3 C15 C16 95.9(6) . . . . ?
C15 P3 C12 C11 -59.2(7) . . . . ?
C15 P3 C13 C14 -73.0(6) . . . . ?
C16 P4 C17 C18 55.7(10) . . . . ?
C16 P4 C19 C20 -166.5(7) . . . . ?
C17 P4 C16 C15 98.1(7) . . . . ?
C17 P4 C19 C20 -60.5(7) . . . . ?
C19 P4 C16 C15 -158.1(6) . . . . ?
C19 P4 C17 C18 -46.5(10) . . . . ?
C21 Si1 N5 Sm1 15.0(4) . . . . ?
C21 Si1 N5 Si2 179.2(4) . . . . ?
C22 Si1 N5 Sm1 -104.3(4) . . . . ?
C22 Si1 N5 Si2 60.0(6) . . . . ?
C23 Si1 N5 Sm1 132.9(3) . . . . ?
C23 Si1 N5 Si2 -62.8(5) . . . . ?
C24 Si2 N5 Sm1 73.7(5) . . . . ?
C24 Si2 N5 Si1 -89.0(5) . . . . ?
C25 Si2 N5 Sm1 -166.2(4) . . . . ?
C25 Si2 N5 Si1 31.2(6) . . . . ?
C26 Si2 N5 Sm1 -45.8(5) . . . . ?
C26 Si2 N5 Si1 151.5(5) . . . . ?
C27 Si3 N6 Sm1 1.9(4) . . . . ?
C27 Si3 N6 Si4 179.9(4) . . . . ?
C28 Si3 N6 Sm1 -118.8(3) . . . . ?
C28 Si3 N6 Si4 59.1(5) . . . . ?
C29 Si3 N6 Sm1 120.0(3) . . . . ?
C29 Si3 N6 Si4 -62.1(5) . . . . ?
C30 Si4 N6 Sm1 -111.9(4) . . . . ?
C30 Si4 N6 Si3 70.2(6) . . . . ?
C31 Si4 N6 Sm1 5.9(4) . . . . ?
C31 Si4 N6 Si3 -171.9(4) . . . . ?
C32 Si4 N6 Sm1 124.9(4) . . . . ?
C32 Si4 N6 Si3 -52.9(6) . . . . ?
C34 P5 C35 C36 48.7(8) . . . . ?
C34 P5 C37 C38 178.5(5) . . . . ?
C35 P5 C34 C33 57.9(6) . . . . ?
C35 P5 C37 C38 -76.8(6) . . . . ?
C37 P5 C34 C33 163.4(6) . . . . ?
C37 P5 C35 C36 -56.2(8) . . . . ?
C38 P6 C40 C39 -75.7(5) . . . . ?
C38 P6 C41 C42 -68.0(8) . . . . ?
C40 P6 C38 C37 155.7(5) . . . . ?
C40 P6 C41 C42 33.9(8) . . . . ?
C41 P6 C38 C37 -100.5(5) . . . . ?
C41 P6 C40 C39 -179.1(5) . . . . ?
C43 P7 C45 C46 51.5(6) . . . . ?
C43 P7 C47 C48 179.5(5) . . . . ?
C45 P7 C43 C44 59.1(6) . . . . ?
C45 P7 C47 C48 -76.8(5) . . . . ?
C47 P7 C43 C44 164.7(5) . . . . ?
C47 P7 C45 C46 -53.2(6) . . . . ?
C48 P8 C49 C50 -68.4(6) . . . . ?
C48 P8 C51 C52 -78.3(6) . . . . ?
C49 P8 C48 C47 -102.9(5) . . . . ?
C49 P8 C51 C52 179.3(6) . . . . ?
C51 P8 C48 C47 153.9(5) . . . . ?
C51 P8 C49 C50 31.2(6) . . . . ?
C53 C54 C55 C55 -172.9(10) . . . 3_766 ?

loop_
_exptl_oxdiff_crystal_face_indexfrac_h
_exptl_oxdiff_crystal_face_indexfrac_k
_exptl_oxdiff_crystal_face_indexfrac_l
_exptl_oxdiff_crystal_face_x
_exptl_oxdiff_crystal_face_y
_exptl_oxdiff_crystal_face_z
-0.0000 -2.0000 1.0000 0.1233 0.0038 -0.0039
0.0000 2.0000 -1.0000 -0.1233 -0.0038 0.0039
-2.0000 -1.9999 1.0000 0.1074 0.1522 0.2227
2.0000 1.9999 -1.0000 -0.1074 -0.1522 -0.2227
-0.0000 -0.0000 -1.0000 -0.0327 -0.0440 0.0366
0.0000 0.0000 1.0000 0.0327 0.0440 -0.0366
-0.0000 -2.0000 -1.0000 0.0579 -0.0841 0.0693
0.0000 2.0000 1.0000 -0.0579 0.0841 -0.0693
1.0000 -2.0000 1.0000 0.1313 -0.0704 -0.1171
1.0000 -2.0001 -1.0000 0.0659 -0.1583 -0.0440
2.9245 -16.9532 3.0290 0.8904 -0.4243 -0.1648
